data_9010756
loop_
_publ_author_name
'Heinemann, R.'
'Kroll, H.'
'Kirfel, A.'
'Barbier, B.'

_publ_section_title
;
 Order and anti-order in olivine I: structural response to temperature
 Sample: Bo-10, T = 202 C
;
_journal_name_full 'European Journal of Mineralogy'
_journal_page_first 673
_journal_page_last 689
_journal_paper_doi 10.1127/0935-1221/2006/0018-0673
_journal_volume 18
_journal_year 2006
_chemical_compound_source 'Boseti volcano, Ethiopia'
_chemical_formula_sum 'Fe0.935 Mg1.065 O4 Si'
_chemical_name_mineral Forsterite
_space_group_IT_number 62
_symmetry_space_group_name_Hall '-P 2c 2ab'
_symmetry_space_group_name_H-M 'P b n m'
_cell_angle_alpha 90
_cell_angle_beta 90
_cell_angle_gamma 90
_cell_length_a 4.7996
_cell_length_b 10.3652
_cell_length_c 6.0543
_cell_formula_units_Z 4
_cell_volume 301.194
_database_code_amcsd 0007170
_diffrn_ambient_temperature 475.15
_exptl_crystal_density_diffrn 3.753
_cod_original_formula_sum '(Fe.935 Mg1.065) Si O4'
_cod_database_code 9010756

loop_
_space_group_symop_operation_xyz
x,y,z
x,y,1/2-z
-x,-y,1/2+z
1/2+x,1/2-y,1/2+z
1/2-x,1/2+y,1/2-z
1/2-x,1/2+y,z
1/2+x,1/2-y,-z
-x,-y,-z

loop_
_atom_site_aniso_label
_atom_site_aniso_U_11
_atom_site_aniso_U_22
_atom_site_aniso_U_33
_atom_site_aniso_U_12
_atom_site_aniso_U_13
_atom_site_aniso_U_23
FeM1 0.00870 0.01350 0.00890 0.00010 -0.00110 -0.00220
MgM1 0.00870 0.01350 0.00890 0.00010 -0.00110 -0.00220
FeM2 0.01170 0.00870 0.00900 0.00030 0.00000 0.00000
MgM2 0.01170 0.00870 0.00900 0.00030 0.00000 0.00000
Si 0.00670 0.00870 0.00830 0.00030 0.00000 0.00000
O1 0.00800 0.01330 0.00940 0.00020 0.00000 0.00000
O2 0.01030 0.00900 0.01130 0.00020 0.00000 0.00000
O3 0.00930 0.01310 0.01000 0.00070 -0.00030 0.00270

loop_
_atom_site_label
_atom_site_fract_x
_atom_site_fract_y
_atom_site_fract_z
_atom_site_occupancy
FeM1 0.00000 0.00000 0.00000 0.51310
MgM1 0.00000 0.00000 0.00000 0.48690
FeM2 0.98724 0.27911 0.25000 0.42200
MgM2 0.98724 0.27911 0.25000 0.57800
Si 0.42837 0.09586 0.25000 1.00000
O1 0.76560 0.09240 0.25000 1.00000
O2 0.21540 0.45070 0.25000 1.00000
O3 0.28360 0.16400 0.03560 1.00000

loop_
_cod_related_entry_id
_cod_related_entry_database
_cod_related_entry_code
1 AMCSD 0007170
